data_4323451
loop_
_publ_author_name
'Roland Fleischer'
'Dietmar Stalke'

_publ_contact_author 'Prof. Dr. Dietmar Stalke'
_publ_contact_author_email dstalke@chemie.uni-wuerzburg.de
_publ_section_title
;
 Syntheses and Structures of [(THF)nM{(NSiMe3)2PPh2}2] Complexes (M = Be,
 Mg, Ca, Sr, Ba;n= 0-2): Deviation of Alkaline Earth Metal Cations from
 the Plane of an Anionic Ligand
;
_journal_name_full 'Inorganic Chemistry'
_journal_page_first 2413
_journal_page_last 2419
_journal_paper_doi 10.1021/ic9613117
_journal_volume 36
_journal_year 1997
_chemical_formula_structural (Ph2P(Me3SiN)2)2Mg
_chemical_formula_sum 'C36 H56 Mg N4 P2 Si4'
_chemical_formula_weight 743.46
_chemical_name_systematic
;
 Magnesium-N,N'-Bis-(trimethylsilyl)-aminodiphenylphosphinimid
;
_space_group_IT_number 14
_symmetry_cell_setting monoclinic
_symmetry_space_group_name_Hall '-P 2ybc'
_symmetry_space_group_name_H-M 'P 1 21/c 1'
_atom_sites_solution_hydrogens geom
_atom_sites_solution_primary direct
_atom_sites_solution_secondary difmap
_audit_creation_method SHELXL
_cell_angle_alpha 90.00
_cell_angle_beta 106.21(2)
_cell_angle_gamma 90.00
_cell_formula_units_Z 4
_cell_length_a 12.759(3)
_cell_length_b 18.030(4)
_cell_length_c 19.392(4)
_cell_measurement_reflns_used 76
_cell_measurement_temperature 153(2)
_cell_measurement_theta_max 12.5
_cell_measurement_theta_min 10
_cell_volume 4283.7(17)
_computing_cell_refinement DIF4
_computing_data_collection DIF4
_computing_data_reduction REDU4
_computing_molecular_graphics SHELXTL-Plus
_computing_publication_material SHELXTL-Plus
_computing_structure_refinement 'SHELXL-93 (Sheldrick, 1993)'
_computing_structure_solution 'SHELXS-86 (Sheldrick, 1990)'
_diffrn_ambient_temperature 153(2)
_diffrn_measurement_device STOE-AED
_diffrn_measurement_method 'profile fitted on 2theta/omega'
_diffrn_radiation_monochromator graphite
_diffrn_radiation_source 'fine-focus sealed tube'
_diffrn_radiation_type MoKa
_diffrn_radiation_wavelength 0.71073
_diffrn_reflns_av_R_equivalents 0.0814
_diffrn_reflns_av_sigmaI/netI 0.0255
_diffrn_reflns_limit_h_max 13
_diffrn_reflns_limit_h_min -13
_diffrn_reflns_limit_k_max 19
_diffrn_reflns_limit_k_min -6
_diffrn_reflns_limit_l_max 20
_diffrn_reflns_limit_l_min -12
_diffrn_reflns_number 5670
_diffrn_reflns_theta_max 22.55
_diffrn_reflns_theta_min 4.02
_diffrn_standards_decay_% 0
_diffrn_standards_interval_time 90
_diffrn_standards_number 3
_exptl_absorpt_coefficient_mu 0.257
_exptl_crystal_colour colourless
_exptl_crystal_density_diffrn 1.153
_exptl_crystal_description blocks
_exptl_crystal_F_000 1592
_exptl_crystal_size_max 0.7
_exptl_crystal_size_mid 0.6
_exptl_crystal_size_min 0.4
_refine_diff_density_max .382
_refine_diff_density_min -.214
_refine_diff_density_rms .041
_refine_ls_extinction_method none
_refine_ls_goodness_of_fit_all 1.032
_refine_ls_goodness_of_fit_obs 1.051
_refine_ls_hydrogen_treatment 'riding model'
_refine_ls_matrix_type full
_refine_ls_number_parameters 436
_refine_ls_number_reflns 5606
_refine_ls_number_restraints 0
_refine_ls_restrained_S_all 1.035
_refine_ls_restrained_S_obs 1.051
_refine_ls_R_factor_all 0.0480
_refine_ls_R_factor_obs 0.0371
_refine_ls_shift/esd_max 0.000
_refine_ls_shift/esd_mean 0.000
_refine_ls_structure_factor_coef Fsqd
_refine_ls_weighting_details 'w=1/[s^2^(Fo^2^)+( 0.0421P)^2^+3.0800P] where P=(Fo^2^+2Fc^2^)/3'
_refine_ls_weighting_scheme calc
_refine_ls_wR_factor_all 0.0944
_refine_ls_wR_factor_obs 0.0869
_reflns_number_observed 4682
_reflns_number_total 5608
_reflns_observed_criterion >2sigma(I)
_cod_data_source_file ic9613117_3.cif
_cod_data_source_block volvo
_cod_depositor_comments
;
The following automatic conversions were performed:

'_refine_ls_weighting_scheme' value 'calc w=1/[s^2^(Fo^2^)+(
0.0421P)^2^+3.0800P] where P=(Fo^2^+2Fc^2^)/3' was changed to 'calc'.
New tag '_refine_ls_weighting_details' was created. The value of the
new tag was set to 'w=1/[s^2^(Fo^2^)+( 0.0421P)^2^+3.0800P] where
P=(Fo^2^+2Fc^2^)/3'.

Automatic conversion script
Id: cif_fix_values 3143 2015-03-26 13:38:13Z robertas 
;
_cod_original_cell_volume 4283.7(16)
_cod_database_code 4323451

loop_
_symmetry_equiv_pos_as_xyz
'x, y, z'
'-x, y+1/2, -z+1/2'
'-x, -y, -z'
'x, -y-1/2, z-1/2'

loop_
_atom_site_aniso_label
_atom_site_aniso_U_11
_atom_site_aniso_U_22
_atom_site_aniso_U_33
_atom_site_aniso_U_23
_atom_site_aniso_U_13
_atom_site_aniso_U_12
Mg1 0.0213(4) 0.0259(5) 0.0285(5) -0.0008(4) 0.0065(3) -0.0013(3)
P1 0.0210(4) 0.0288(4) 0.0275(4) 0.0004(3) 0.0069(3) -0.0014(3)
Si1 0.0365(4) 0.0319(4) 0.0325(4) 0.0055(3) 0.0046(3) -0.0043(3)
N1 0.0226(11) 0.0272(11) 0.0306(12) 0.0031(9) 0.0069(9) -0.0013(9)
C1 0.034(2) 0.054(2) 0.073(2) 0.029(2) 0.006(2) 0.0025(15)
C2 0.051(2) 0.042(2) 0.052(2) 0.0114(15) 0.023(2) -0.0023(15)
C3 0.110(3) 0.060(2) 0.036(2) 0.002(2) -0.005(2) -0.013(2)
Si2 0.0283(4) 0.0338(4) 0.0330(4) 0.0073(3) 0.0098(3) 0.0030(3)
N2 0.0224(11) 0.0285(12) 0.0293(11) 0.0010(9) 0.0076(9) 0.0028(9)
C4 0.058(2) 0.053(2) 0.068(2) 0.026(2) 0.031(2) 0.024(2)
C5 0.048(2) 0.054(2) 0.055(2) 0.015(2) 0.022(2) -0.004(2)
C6 0.064(2) 0.075(2) 0.037(2) 0.009(2) 0.001(2) -0.011(2)
C7 0.0238(14) 0.040(2) 0.0286(14) -0.0003(12) 0.0079(11) -0.0041(12)
C8 0.032(2) 0.043(2) 0.039(2) -0.0054(14) 0.0102(13) -0.0071(13)
C9 0.051(2) 0.049(2) 0.053(2) -0.016(2) 0.015(2) -0.016(2)
C10 0.046(2) 0.069(2) 0.043(2) -0.014(2) 0.006(2) -0.026(2)
C11 0.030(2) 0.077(2) 0.041(2) 0.001(2) -0.0014(14) -0.009(2)
C12 0.030(2) 0.050(2) 0.039(2) 0.0027(14) 0.0068(13) -0.0033(14)
C13 0.0238(14) 0.038(2) 0.0268(14) 0.0033(12) 0.0066(11) 0.0026(12)
C14 0.031(2) 0.043(2) 0.039(2) 0.0041(13) 0.0112(13) 0.0018(13)
C15 0.037(2) 0.064(2) 0.045(2) 0.011(2) 0.0215(14) 0.008(2)
C16 0.051(2) 0.065(2) 0.037(2) 0.003(2) 0.0208(15) 0.023(2)
C17 0.055(2) 0.047(2) 0.041(2) -0.0078(15) 0.013(2) 0.010(2)
C18 0.035(2) 0.040(2) 0.038(2) -0.0017(13) 0.0125(13) -0.0004(13)
P2 0.0213(4) 0.0275(4) 0.0304(4) 0.0010(3) 0.0058(3) -0.0004(3)
Si4 0.0267(4) 0.0352(4) 0.0335(4) -0.0086(3) 0.0080(3) -0.0073(3)
N4 0.0224(11) 0.0298(12) 0.0291(12) -0.0038(9) 0.0063(9) -0.0047(9)
C22 0.040(2) 0.036(2) 0.061(2) -0.0083(15) 0.0166(15) -0.0069(14)
C23 0.042(2) 0.045(2) 0.051(2) -0.0156(15) 0.0196(14) -0.0080(14)
C24 0.039(2) 0.060(2) 0.042(2) -0.012(2) 0.0004(14) -0.011(2)
Si3 0.0365(4) 0.0284(4) 0.0295(4) -0.0041(3) 0.0065(3) 0.0019(3)
N3 0.0240(11) 0.0271(11) 0.0296(11) -0.0033(9) 0.0086(9) 0.0009(9)
C19 0.088(3) 0.034(2) 0.046(2) -0.0020(15) 0.001(2) 0.003(2)
C20 0.041(2) 0.047(2) 0.043(2) -0.0098(14) 0.0044(14) -0.0067(14)
C21 0.050(2) 0.062(2) 0.047(2) -0.012(2) 0.017(2) 0.008(2)
C31 0.0264(14) 0.0295(14) 0.040(2) 0.0022(12) 0.0138(12) 0.0030(12)
C32 0.039(2) 0.048(2) 0.047(2) 0.0088(15) 0.0128(14) -0.0003(14)
C33 0.066(2) 0.067(2) 0.056(2) 0.025(2) 0.023(2) 0.005(2)
C34 0.062(2) 0.060(2) 0.091(3) 0.021(2) 0.048(2) -0.004(2)
C35 0.037(2) 0.048(2) 0.084(3) -0.002(2) 0.031(2) -0.008(2)
C36 0.029(2) 0.040(2) 0.055(2) -0.0011(14) 0.0167(14) -0.0020(13)
C25 0.0232(14) 0.032(2) 0.051(2) 0.0103(14) 0.0047(13) -0.0042(12)
C26 0.028(2) 0.040(2) 0.073(2) 0.006(2) 0.0102(15) 0.0050(14)
C27 0.037(2) 0.042(2) 0.125(4) 0.019(2) 0.017(2) 0.008(2)
C28 0.042(2) 0.079(3) 0.152(5) 0.060(3) 0.021(3) 0.020(2)
C29 0.056(2) 0.104(3) 0.098(3) 0.073(3) 0.012(2) 0.008(2)
C30 0.037(2) 0.067(2) 0.062(2) 0.030(2) 0.009(2) -0.003(2)

loop_
_atom_site_label
_atom_site_type_symbol
_atom_site_fract_x
_atom_site_fract_y
_atom_site_fract_z
_atom_site_U_iso_or_equiv
_atom_site_thermal_displace_type
_atom_site_occupancy
_atom_site_calc_flag
_atom_site_refinement_flags
_atom_site_disorder_group
Mg1 Mg 0.35248(6) 0.24236(4) 0.09303(4) 0.0253(2) Uani 1 d . .
P1 P 0.55489(5) 0.25404(4) 0.08673(3) 0.0258(2) Uani 1 d . .
Si1 Si 0.42237(6) 0.35214(4) -0.03371(4) 0.0347(2) Uani 1 d . .
N1 N 0.4522(2) 0.30231(11) 0.04452(10) 0.0269(5) Uani 1 d . .
C1 C 0.3037(2) 0.4123(2) -0.0357(2) 0.0556(9) Uani 1 d . .
H1A H 0.2819(11) 0.4392(9) -0.0814(5) 0.083 Uiso 1 calc R .
H1B H 0.3238(6) 0.4479(8) 0.0040(7) 0.083 Uiso 1 calc R .
H1C H 0.2427(6) 0.3817(2) -0.0309(11) 0.083 Uiso 1 calc R .
C2 C 0.5368(2) 0.4112(2) -0.0434(2) 0.0463(8) Uani 1 d . .
H2A H 0.5113(5) 0.4431(8) -0.0856(6) 0.069 Uiso 1 calc R .
H2B H 0.5963(7) 0.3795(2) -0.0492(10) 0.069 Uiso 1 calc R .
H2C H 0.5634(10) 0.4420(8) -0.0004(5) 0.069 Uiso 1 calc R .
C3 C 0.3852(3) 0.2892(2) -0.1124(2) 0.0735(11) Uani 1 d . .
H3A H 0.3713(21) 0.3184(2) -0.1566(2) 0.110 Uiso 1 calc R .
H3B H 0.3193(12) 0.2614(10) -0.1122(8) 0.110 Uiso 1 calc R .
H3C H 0.4453(9) 0.2545(9) -0.1099(7) 0.110 Uiso 1 calc R .
Si2 Si 0.55542(6) 0.13176(4) 0.19739(4) 0.0314(2) Uani 1 d . .
N2 N 0.5061(2) 0.19630(11) 0.13199(10) 0.0266(5) Uani 1 d . .
C4 C 0.6429(3) 0.0627(2) 0.1691(2) 0.0567(9) Uani 1 d . .
H4A H 0.6723(14) 0.0277(7) 0.2085(4) 0.085 Uiso 1 calc R .
H4B H 0.7032(10) 0.0882(2) 0.1570(11) 0.085 Uiso 1 calc R .
H4C H 0.5994(5) 0.0356(8) 0.1270(7) 0.085 Uiso 1 calc R .
C5 C 0.4358(2) 0.0825(2) 0.2118(2) 0.0509(8) Uani 1 d . .
H5A H 0.4605(3) 0.0468(8) 0.2510(7) 0.076 Uiso 1 calc R .
H5B H 0.3973(10) 0.0563(9) 0.1678(4) 0.076 Uiso 1 calc R .
H5C H 0.3864(8) 0.1185(2) 0.2243(11) 0.076 Uiso 1 calc R .
C6 C 0.6331(3) 0.1729(2) 0.2843(2) 0.0612(9) Uani 1 d . .
H6A H 0.7008(9) 0.1949(11) 0.2793(4) 0.092 Uiso 1 calc R .
H6B H 0.6507(16) 0.1341(3) 0.3212(3) 0.092 Uiso 1 calc R .
H6C H 0.5889(8) 0.2114(9) 0.2984(6) 0.092 Uiso 1 calc R .
C7 C 0.6613(2) 0.31116(15) 0.14403(13) 0.0307(6) Uani 1 d . .
C8 C 0.6414(2) 0.3843(2) 0.15765(14) 0.0383(7) Uani 1 d . .
H8 H 0.5731(2) 0.4061(2) 0.13388(14) 0.046 Uiso 1 calc R .
C9 C 0.7197(3) 0.4261(2) 0.2053(2) 0.0508(8) Uani 1 d . .
H9 H 0.7052(3) 0.4765(2) 0.2137(2) 0.061 Uiso 1 calc R .
C10 C 0.8184(3) 0.3951(2) 0.2407(2) 0.0542(9) Uani 1 d . .
H10 H 0.8717(3) 0.4238(2) 0.2741(2) 0.065 Uiso 1 calc R .
C11 C 0.8401(2) 0.3225(2) 0.2279(2) 0.0515(8) Uani 1 d . .
H11 H 0.9084(2) 0.3011(2) 0.2522(2) 0.062 Uiso 1 calc R .
C12 C 0.7622(2) 0.2808(2) 0.17928(14) 0.0401(7) Uani 1 d . .
H12 H 0.7779(2) 0.2309(2) 0.16996(14) 0.048 Uiso 1 calc R .
C13 C 0.6210(2) 0.20939(14) 0.02592(13) 0.0297(6) Uani 1 d . .
C14 C 0.7015(2) 0.2451(2) 0.00317(14) 0.0372(7) Uani 1 d . .
H14 H 0.7295(2) 0.2911(2) 0.02418(14) 0.045 Uiso 1 calc R .
C15 C 0.7414(2) 0.2146(2) -0.0495(2) 0.0463(8) Uani 1 d . .
H15 H 0.7967(2) 0.2397(2) -0.0646(2) 0.056 Uiso 1 calc R .
C16 C 0.7015(3) 0.1484(2) -0.0802(2) 0.0492(8) Uani 1 d . .
H16 H 0.7285(3) 0.1276(2) -0.1168(2) 0.059 Uiso 1 calc R .
C17 C 0.6221(3) 0.1119(2) -0.0579(2) 0.0478(8) Uani 1 d . .
H17 H 0.5947(3) 0.0658(2) -0.0791(2) 0.057 Uiso 1 calc R .
C18 C 0.5822(2) 0.14171(15) -0.00508(14) 0.0372(7) Uani 1 d . .
H18 H 0.5277(2) 0.11591(15) 0.01029(14) 0.045 Uiso 1 calc R .
P2 P 0.14895(5) 0.24036(4) 0.09735(3) 0.0267(2) Uani 1 d . .
Si4 Si 0.16868(6) 0.11223(4) -0.00143(4) 0.0319(2) Uani 1 d . .
N4 N 0.2024(2) 0.19252(11) 0.04695(10) 0.0273(5) Uani 1 d . .
C22 C 0.1433(2) 0.0327(2) 0.0530(2) 0.0450(7) Uani 1 d . .
H22A H 0.1401(15) -0.0133(2) 0.0257(4) 0.068 Uiso 1 calc R .
H22B H 0.0738(8) 0.0401(5) 0.0643(9) 0.068 Uiso 1 calc R .
H22C H 0.2025(8) 0.0295(6) 0.0977(5) 0.068 Uiso 1 calc R .
C23 C 0.2891(2) 0.0869(2) -0.0326(2) 0.0447(7) Uani 1 d . .
H23A H 0.2732(6) 0.0416(6) -0.0615(8) 0.067 Uiso 1 calc R .
H23B H 0.3522(4) 0.0783(10) 0.0091(2) 0.067 Uiso 1 calc R .
H23C H 0.3056(9) 0.1273(5) -0.0617(8) 0.067 Uiso 1 calc R .
C24 C 0.0473(2) 0.1240(2) -0.0804(2) 0.0490(8) Uani 1 d . .
H24A H 0.0329(10) 0.0775(4) -0.1076(6) 0.073 Uiso 1 calc R .
H24B H 0.0614(6) 0.1636(8) -0.1113(6) 0.073 Uiso 1 calc R .
H24C H -0.0163(4) 0.1370(11) -0.0640(2) 0.073 Uiso 1 calc R .
Si3 Si 0.26472(6) 0.36168(4) 0.20218(4) 0.0320(2) Uani 1 d . .
N3 N 0.2484(2) 0.28520(11) 0.14812(10) 0.0266(5) Uani 1 d . .
C19 C 0.2299(3) 0.4478(2) 0.1477(2) 0.0594(9) Uani 1 d . .
H19A H 0.2816(11) 0.4546(7) 0.1193(9) 0.089 Uiso 1 calc R .
H19B H 0.2338(18) 0.4904(2) 0.1797(2) 0.089 Uiso 1 calc R .
H19C H 0.1557(7) 0.4436(5) 0.1155(8) 0.089 Uiso 1 calc R .
C20 C 0.4109(2) 0.3648(2) 0.2537(2) 0.0453(7) Uani 1 d . .
H20A H 0.4245(4) 0.4089(6) 0.2844(8) 0.068 Uiso 1 calc R .
H20B H 0.4560(2) 0.3668(10) 0.2203(2) 0.068 Uiso 1 calc R .
H20C H 0.4293(4) 0.3202(5) 0.2836(8) 0.068 Uiso 1 calc R .
C21 C 0.1788(2) 0.3597(2) 0.2653(2) 0.0522(8) Uani 1 d . .
H21A H 0.1019(3) 0.3661(11) 0.2383(2) 0.078 Uiso 1 calc R .
H21B H 0.2008(11) 0.4001(7) 0.3002(7) 0.078 Uiso 1 calc R .
H21C H 0.1882(13) 0.3121(5) 0.2905(8) 0.078 Uiso 1 calc R .
C31 C 0.0789(2) 0.18226(14) 0.14633(14) 0.0310(6) Uani 1 d . .
C32 C 0.1309(2) 0.1600(2) 0.2159(2) 0.0446(7) Uani 1 d . .
H32 H 0.2010(2) 0.1791(2) 0.2399(2) 0.054 Uiso 1 calc R .
C33 C 0.0806(3) 0.1098(2) 0.2503(2) 0.0620(9) Uani 1 d . .
H33 H 0.1164(3) 0.0944(2) 0.2979(2) 0.074 Uiso 1 calc R .
C34 C -0.0209(3) 0.0820(2) 0.2161(2) 0.0657(10) Uani 1 d . .
H34 H -0.0550(3) 0.0476(2) 0.2400(2) 0.079 Uiso 1 calc R .
C35 C -0.0727(3) 0.1039(2) 0.1478(2) 0.0537(9) Uani 1 d . .
H35 H -0.1426(3) 0.0843(2) 0.1242(2) 0.064 Uiso 1 calc R .
C36 C -0.0241(2) 0.1544(2) 0.1126(2) 0.0403(7) Uani 1 d . .
H36 H -0.0613(2) 0.1701(2) 0.0653(2) 0.048 Uiso 1 calc R .
C25 C 0.0429(2) 0.30212(15) 0.0474(2) 0.0364(7) Uani 1 d . .
C26 C -0.0248(2) 0.3376(2) 0.0821(2) 0.0479(8) Uani 1 d . .
H26 H -0.0197(2) 0.3255(2) 0.1306(2) 0.057 Uiso 1 calc R .
C27 C -0.0988(3) 0.3899(2) 0.0473(3) 0.0690(11) Uani 1 d . .
H27 H -0.1435(3) 0.4146(2) 0.0719(3) 0.083 Uiso 1 calc R .
C28 C -0.1078(3) 0.4060(2) -0.0223(3) 0.092(2) Uani 1 d . .
H28 H -0.1600(3) 0.4417(2) -0.0465(3) 0.111 Uiso 1 calc R .
C29 C -0.0428(3) 0.3718(2) -0.0585(2) 0.0878(15) Uani 1 d . .
H29 H -0.0499(3) 0.3841(2) -0.1072(2) 0.105 Uiso 1 calc R .
C30 C 0.0334(2) 0.3191(2) -0.0237(2) 0.0563(9) Uani 1 d . .
H30 H 0.0785(2) 0.2951(2) -0.0485(2) 0.068 Uiso 1 calc R .

loop_
_atom_type_symbol
_atom_type_description
_atom_type_scat_dispersion_real
_atom_type_scat_dispersion_imag
_atom_type_scat_source
C C .0033 .0016 'International Tables Vol C Tables 4.2.6.8 and 6.1.1.4'
H H .0000 .0000 'International Tables Vol C Tables 4.2.6.8 and 6.1.1.4'
N N .0061 .0033 'International Tables Vol C Tables 4.2.6.8 and 6.1.1.4'
Mg Mg .0486 .0363 'International Tables Vol C Tables 4.2.6.8 and 6.1.1.4'
Si Si .0817 .0704 'International Tables Vol C Tables 4.2.6.8 and 6.1.1.4'
P P .1023 .0942 'International Tables Vol C Tables 4.2.6.8 and 6.1.1.4'

loop_
_geom_angle_atom_site_label_1
_geom_angle_atom_site_label_2
_geom_angle_atom_site_label_3
_geom_angle
_geom_angle_site_symmetry_1
_geom_angle_site_symmetry_3
_geom_angle_publ_flag
N2 Mg1 N3 129.79(8) . . yes
N2 Mg1 N4 130.48(9) . . yes
N3 Mg1 N4 74.72(8) . . yes
N2 Mg1 N1 74.78(8) . . yes
N3 Mg1 N1 126.83(9) . . yes
N4 Mg1 N1 129.48(9) . . yes
N2 Mg1 P2 146.01(7) . . ?
N3 Mg1 P2 37.39(6) . . ?
N4 Mg1 P2 37.41(6) . . ?
N1 Mg1 P2 139.17(7) . . ?
N2 Mg1 P1 37.39(6) . . ?
N3 Mg1 P1 140.70(7) . . ?
N4 Mg1 P1 144.52(7) . . ?
N1 Mg1 P1 37.39(6) . . ?
P2 Mg1 P1 176.11(4) . . yes
N1 P1 N2 104.31(10) . . yes
N1 P1 C7 111.79(12) . . ?
N2 P1 C7 111.93(11) . . ?
N1 P1 C13 111.84(11) . . ?
N2 P1 C13 112.99(11) . . ?
C7 P1 C13 104.20(12) . . ?
N1 P1 Mg1 52.44(7) . . ?
N2 P1 Mg1 51.88(7) . . ?
C7 P1 Mg1 126.42(9) . . ?
C13 P1 Mg1 129.38(9) . . ?
N1 Si1 C3 110.51(13) . . ?
N1 Si1 C1 107.69(13) . . ?
C3 Si1 C1 108.7(2) . . ?
N1 Si1 C2 113.79(12) . . ?
C3 Si1 C2 107.2(2) . . ?
C1 Si1 C2 108.82(14) . . ?
P1 N1 Si1 133.48(13) . . yes
P1 N1 Mg1 90.17(9) . . ?
Si1 N1 Mg1 131.29(11) . . ?
N2 Si2 C5 106.87(12) . . ?
N2 Si2 C6 113.30(13) . . ?
C5 Si2 C6 107.9(2) . . ?
N2 Si2 C4 111.46(12) . . ?
C5 Si2 C4 108.2(2) . . ?
C6 Si2 C4 108.9(2) . . ?
P1 N2 Si2 137.20(13) . . yes
P1 N2 Mg1 90.73(9) . . ?
Si2 N2 Mg1 131.36(11) . . ?
C8 C7 C12 118.4(2) . . ?
C8 C7 P1 120.8(2) . . ?
C12 C7 P1 120.6(2) . . ?
C9 C8 C7 120.9(3) . . ?
C10 C9 C8 120.2(3) . . ?
C9 C10 C11 120.0(3) . . ?
C10 C11 C12 119.8(3) . . ?
C11 C12 C7 120.7(3) . . ?
C14 C13 C18 118.5(2) . . ?
C14 C13 P1 121.4(2) . . ?
C18 C13 P1 119.7(2) . . ?
C15 C14 C13 120.8(3) . . ?
C16 C15 C14 120.0(3) . . ?
C15 C16 C17 120.0(3) . . ?
C16 C17 C18 120.4(3) . . ?
C17 C18 C13 120.3(3) . . ?
N3 P2 N4 104.52(10) . . yes
N3 P2 C31 113.24(11) . . ?
N4 P2 C31 111.57(11) . . ?
N3 P2 C25 111.48(12) . . ?
N4 P2 C25 112.89(12) . . ?
C31 P2 C25 103.40(12) . . ?
N3 P2 Mg1 52.23(7) . . ?
N4 P2 Mg1 52.42(7) . . ?
C31 P2 Mg1 131.60(9) . . ?
C25 P2 Mg1 125.00(9) . . ?
N4 Si4 C23 106.36(11) . . ?
N4 Si4 C22 113.39(12) . . ?
C23 Si4 C22 106.58(14) . . ?
N4 Si4 C24 112.24(12) . . ?
C23 Si4 C24 109.52(14) . . ?
C22 Si4 C24 108.53(14) . . ?
P2 N4 Si4 135.11(13) . . yes
P2 N4 Mg1 90.17(9) . . ?
Si4 N4 Mg1 131.41(11) . . ?
N3 Si3 C20 106.68(12) . . ?
N3 Si3 C21 113.28(13) . . ?
C20 Si3 C21 109.63(14) . . ?
N3 Si3 C19 110.85(12) . . ?
C20 Si3 C19 109.02(15) . . ?
C21 Si3 C19 107.3(2) . . ?
P2 N3 Si3 136.77(13) . . yes
P2 N3 Mg1 90.39(9) . . ?
Si3 N3 Mg1 129.10(11) . . ?
C32 C31 C36 119.2(3) . . ?
C32 C31 P2 120.4(2) . . ?
C36 C31 P2 120.3(2) . . ?
C33 C32 C31 119.9(3) . . ?
C34 C33 C32 120.4(3) . . ?
C35 C34 C33 120.0(3) . . ?
C34 C35 C36 120.5(3) . . ?
C35 C36 C31 120.1(3) . . ?
C30 C25 C26 119.1(3) . . ?
C30 C25 P2 120.9(2) . . ?
C26 C25 P2 119.8(2) . . ?
C27 C26 C25 121.0(3) . . ?
C28 C27 C26 119.6(4) . . ?
C27 C28 C29 121.2(4) . . ?
C28 C29 C30 119.9(4) . . ?
C25 C30 C29 119.3(4) . . ?

loop_
_geom_bond_atom_site_label_1
_geom_bond_atom_site_label_2
_geom_bond_distance
_geom_bond_site_symmetry_2
_geom_bond_publ_flag
Mg1 N2 2.068(2) . yes
Mg1 N3 2.072(2) . yes
Mg1 N4 2.078(2) . yes
Mg1 N1 2.083(2) . yes
Mg1 P2 2.6217(12) . yes
Mg1 P1 2.6278(11) . yes
P1 N1 1.596(2) . yes
P1 N2 1.596(2) . yes
P1 C7 1.815(3) . ?
P1 C13 1.818(3) . ?
Si1 N1 1.712(2) . ?
Si1 C3 1.853(3) . ?
Si1 C1 1.854(3) . ?
Si1 C2 1.858(3) . ?
Si2 N2 1.707(2) . ?
Si2 C5 1.853(3) . ?
Si2 C6 1.855(3) . ?
Si2 C4 1.855(3) . ?
C7 C8 1.382(4) . ?
C7 C12 1.390(4) . ?
C8 C9 1.380(4) . ?
C9 C10 1.374(4) . ?
C10 C11 1.375(5) . ?
C11 C12 1.386(4) . ?
C13 C14 1.384(4) . ?
C13 C18 1.389(4) . ?
C14 C15 1.377(4) . ?
C15 C16 1.368(4) . ?
C16 C17 1.374(4) . ?
C17 C18 1.375(4) . ?
P2 N3 1.592(2) . yes
P2 N4 1.593(2) . yes
P2 C31 1.809(3) . ?
P2 C25 1.810(3) . ?
Si4 N4 1.713(2) . ?
Si4 C23 1.859(3) . ?
Si4 C22 1.861(3) . ?
Si4 C24 1.862(3) . ?
Si3 N3 1.709(2) . ?
Si3 C20 1.854(3) . ?
Si3 C21 1.857(3) . ?
Si3 C19 1.860(3) . ?
C31 C32 1.386(4) . ?
C31 C36 1.388(4) . ?
C32 C33 1.385(4) . ?
C33 C34 1.374(5) . ?
C34 C35 1.362(5) . ?
C35 C36 1.385(4) . ?
C25 C30 1.385(4) . ?
C25 C26 1.390(4) . ?
C26 C27 1.370(4) . ?
C27 C28 1.353(6) . ?
C28 C29 1.374(6) . ?
C29 C30 1.392(5) . ?
